data_2204381
loop_
_publ_author_name
'Shi, Jixian'
'Hu, Qingping'
'Lei, Yingjie'
'Reiner, John'

_publ_section_title 4-{5-[3,4-Dimethyl-5-(3,4,5-trimethoxyphenyl)thiophen-2-yl]-2-methoxyphenyl}morpholine
_journal_issue 10
_journal_name_full 'Acta Crystallographica Section E'
_journal_page_first o1810
_journal_page_last o1811
_journal_paper_doi 10.1107/S1600536804022810
_journal_volume 60
_journal_year 2004
_chemical_formula_iupac 'C26 H31 N O5 S'
_chemical_formula_moiety 'C26 H31 N O5 S'
_chemical_formula_sum 'C26 H31 N O5 S'
_chemical_formula_weight 469.59
_chemical_melting_point 411
_chemical_name_systematic
;
4-{2-Methoxy-5-[3,4-dimethyl-5-(3,4,5-trimethoxyphenyl)thiophen-2-
yl]phenyl}morpholine
;
_space_group_IT_number 14
_symmetry_cell_setting monoclinic
_symmetry_space_group_name_Hall '-P 2yn'
_symmetry_space_group_name_H-M 'P 1 21/n 1'
_atom_sites_solution_hydrogens geom
_atom_sites_solution_primary direct
_atom_sites_solution_secondary difmap
_cell_angle_alpha 90.00
_cell_angle_beta 95.306(6)
_cell_angle_gamma 90.00
_cell_formula_units_Z 4
_cell_length_a 11.434(4)
_cell_length_b 7.820(3)
_cell_length_c 27.782(10)
_cell_measurement_reflns_used 886
_cell_measurement_temperature 293(2)
_cell_measurement_theta_max 25.26
_cell_measurement_theta_min 3.16
_cell_volume 2473.5(16)
_computing_cell_refinement SMART
_computing_data_collection 'SMART (Bruker, 1997)'
_computing_data_reduction 'SAINT (Bruker, 1997) '
_computing_molecular_graphics 'SHELXTL (Bruker, 1997)'
_computing_publication_material SHELXTL
_computing_structure_refinement 'SHELXL97 (Sheldrick, 1997)'
_computing_structure_solution 'SHELXS97 (Sheldrick, 1997)'
_diffrn_ambient_temperature 293(2)
_diffrn_measured_fraction_theta_full 0.994
_diffrn_measured_fraction_theta_max 0.994
_diffrn_measurement_device_type 'Bruker SMART CCD area-detector'
_diffrn_measurement_method '\f and \w'
_diffrn_radiation_monochromator graphite
_diffrn_radiation_source 'fine-focus sealed tube'
_diffrn_radiation_type 'Mo K\a'
_diffrn_radiation_wavelength 0.71073
_diffrn_reflns_av_R_equivalents 0.0395
_diffrn_reflns_av_sigmaI/netI 0.0503
_diffrn_reflns_limit_h_max 13
_diffrn_reflns_limit_h_min -14
_diffrn_reflns_limit_k_max 9
_diffrn_reflns_limit_k_min -4
_diffrn_reflns_limit_l_max 32
_diffrn_reflns_limit_l_min -34
_diffrn_reflns_number 13795
_diffrn_reflns_theta_full 26.40
_diffrn_reflns_theta_max 26.40
_diffrn_reflns_theta_min 2.00
_diffrn_standards_decay_% 0
_diffrn_standards_interval_count 0
_diffrn_standards_interval_time 0
_diffrn_standards_number 0
_exptl_absorpt_coefficient_mu 0.167
_exptl_absorpt_correction_T_max 0.970
_exptl_absorpt_correction_T_min 0.926
_exptl_absorpt_correction_type multi-scan
_exptl_absorpt_process_details '(SADABS; Sheldrick, 1996)'
_exptl_crystal_colour colorless
_exptl_crystal_density_diffrn 1.261
_exptl_crystal_density_method 'not measured'
_exptl_crystal_description block
_exptl_crystal_F_000 1000
_exptl_crystal_size_max 0.26
_exptl_crystal_size_mid 0.22
_exptl_crystal_size_min 0.18
_refine_diff_density_max 0.192
_refine_diff_density_min -0.203
_refine_ls_extinction_method none
_refine_ls_goodness_of_fit_ref 1.011
_refine_ls_hydrogen_treatment constr
_refine_ls_matrix_type full
_refine_ls_number_parameters 304
_refine_ls_number_reflns 5073
_refine_ls_number_restraints 0
_refine_ls_restrained_S_all 1.011
_refine_ls_R_factor_all 0.0934
_refine_ls_R_factor_gt 0.0504
_refine_ls_shift/su_max 0.001
_refine_ls_shift/su_mean 0.000
_refine_ls_structure_factor_coef Fsqd
_refine_ls_weighting_details 'w = 1/[\s^2^(Fo^2^)+(0.0462P)^2^+0.8247P] where P = (Fo^2^+2Fc^2^)/3'
_refine_ls_weighting_scheme calc
_refine_ls_wR_factor_gt 0.1043
_refine_ls_wR_factor_ref 0.1191
_reflns_number_gt 3223
_reflns_number_total 5073
_reflns_threshold_expression I>2\s(I)
_cod_data_source_file rz6002.cif
_cod_data_source_block I
_cod_original_sg_symbol_H-M 'P 21/n'
_cod_database_code 2204381
_cod_database_fobs_code 2204381

loop_
_symmetry_equiv_pos_as_xyz
'x, y, z'
'-x+1/2, y+1/2, -z+1/2'
'-x, -y, -z'
'x-1/2, -y-1/2, z-1/2'

loop_
_atom_site_label
_atom_site_fract_x
_atom_site_fract_y
_atom_site_fract_z
_atom_site_U_iso_or_equiv
_atom_site_adp_type
_atom_site_calc_flag
_atom_site_refinement_flags
_atom_site_occupancy
_atom_site_type_symbol
S1 0.08599(5) 0.67366(8) 0.16195(2) 0.04534(18) Uani d . 1 S
O1 0.18254(16) 1.3050(2) 0.24303(7) 0.0626(5) Uani d . 1 O
O2 -0.00141(16) 1.3596(2) 0.29528(7) 0.0701(6) Uani d . 1 O
O3 -0.18621(16) 1.1465(2) 0.28842(7) 0.0706(6) Uani d . 1 O
O4 0.25392(13) -0.0238(2) 0.05070(6) 0.0533(4) Uani d . 1 O
O5 0.62077(16) 0.3183(3) 0.05887(10) 0.0962(8) Uani d . 1 O
N1 0.38483(15) 0.2558(2) 0.07660(7) 0.0446(5) Uani d . 1 N
C1 0.0810(2) 1.0697(3) 0.20016(8) 0.0451(6) Uani d . 1 C
H1 0.1430 1.0523 0.1812 0.054 Uiso calc R 1 H
C2 0.0885(2) 1.1984(3) 0.23464(9) 0.0469(6) Uani d . 1 C
C3 -0.0033(2) 1.2242(3) 0.26315(9) 0.0508(6) Uani d . 1 C
C4 -0.1015(2) 1.1175(3) 0.25759(9) 0.0511(6) Uani d . 1 C
C5 -0.1091(2) 0.9899(3) 0.22262(9) 0.0479(6) Uani d . 1 C
H5 -0.1752 0.9202 0.2187 0.057 Uiso calc R 1 H
C6 -0.01785(19) 0.9667(3) 0.19359(8) 0.0406(5) Uani d . 1 C
C7 0.2829(2) 1.2681(4) 0.21764(10) 0.0691(8) Uani d . 1 C
H7A 0.3104 1.1547 0.2256 0.104 Uiso calc R 1 H
H7B 0.3441 1.3490 0.2268 0.104 Uiso calc R 1 H
H7C 0.2616 1.2759 0.1835 0.104 Uiso calc R 1 H
C8 0.0653(3) 1.3371(4) 0.33953(10) 0.0805(9) Uani d . 1 C
H8A 0.0292 1.2518 0.3581 0.121 Uiso calc R 1 H
H8B 0.0695 1.4433 0.3570 0.121 Uiso calc R 1 H
H8C 0.1431 1.3010 0.3339 0.121 Uiso calc R 1 H
C9 -0.2846(3) 1.0340(4) 0.28475(12) 0.0843(10) Uani d . 1 C
H9A -0.3262 1.0446 0.2533 0.126 Uiso calc R 1 H
H9B -0.3360 1.0633 0.3089 0.126 Uiso calc R 1 H
H9C -0.2580 0.9184 0.2896 0.126 Uiso calc R 1 H
C10 -0.02287(18) 0.8268(3) 0.15769(8) 0.0387(5) Uani d . 1 C
C11 -0.10453(18) 0.7940(3) 0.11943(8) 0.0376(5) Uani d . 1 C
C12 -0.07683(17) 0.6448(3) 0.09282(7) 0.0357(5) Uani d . 1 C
C13 0.02340(18) 0.5647(3) 0.11180(7) 0.0374(5) Uani d . 1 C
C14 -0.2106(2) 0.9035(3) 0.10616(9) 0.0572(7) Uani d . 1 C
H14A -0.2802 0.8423 0.1127 0.086 Uiso calc R 1 H
H14B -0.2146 0.9314 0.0724 0.086 Uiso calc R 1 H
H14C -0.2049 1.0069 0.1249 0.086 Uiso calc R 1 H
C15 -0.1468(2) 0.5916(3) 0.04656(8) 0.0527(6) Uani d . 1 C
H15A -0.1013 0.5135 0.0292 0.079 Uiso calc R 1 H
H15B -0.1656 0.6907 0.0270 0.079 Uiso calc R 1 H
H15C -0.2181 0.5367 0.0540 0.079 Uiso calc R 1 H
C16 0.08131(18) 0.4102(3) 0.09540(7) 0.0367(5) Uani d . 1 C
C17 0.01827(19) 0.2635(3) 0.08240(8) 0.0440(6) Uani d . 1 C
H17 -0.0626 0.2622 0.0841 0.053 Uiso calc R 1 H
C18 0.07361(19) 0.1190(3) 0.06700(8) 0.0429(6) Uani d . 1 C
H18 0.0294 0.0223 0.0581 0.052 Uiso calc R 1 H
C19 0.19379(19) 0.1161(3) 0.06467(8) 0.0392(5) Uani d . 1 C
C20 0.26089(17) 0.2628(3) 0.07787(7) 0.0372(5) Uani d . 1 C
C21 0.20288(18) 0.4055(3) 0.09279(7) 0.0380(5) Uani d . 1 C
H21 0.2466 0.5028 0.1015 0.046 Uiso calc R 1 H
C22 0.1879(2) -0.1700(3) 0.03524(12) 0.0672(8) Uani d . 1 C
H22A 0.1451 -0.2105 0.0611 0.101 Uiso calc R 1 H
H22B 0.2400 -0.2581 0.0261 0.101 Uiso calc R 1 H
H22C 0.1338 -0.1407 0.0080 0.101 Uiso calc R 1 H
C23 0.4246(2) 0.2382(4) 0.02854(10) 0.0570(7) Uani d . 1 C
H23A 0.4131 0.3451 0.0110 0.068 Uiso calc R 1 H
H23B 0.3793 0.1503 0.0107 0.068 Uiso calc R 1 H
C24 0.5523(2) 0.1913(4) 0.03305(13) 0.0848(10) Uani d . 1 C
H24A 0.5630 0.0827 0.0497 0.102 Uiso calc R 1 H
H24B 0.5788 0.1783 0.0011 0.102 Uiso calc R 1 H
C25 0.5820(2) 0.3403(5) 0.10521(14) 0.0879(11) Uani d . 1 C
H25A 0.6285 0.4289 0.1223 0.105 Uiso calc R 1 H
H25B 0.5943 0.2349 0.1234 0.105 Uiso calc R 1 H
C26 0.4534(2) 0.3888(4) 0.10298(10) 0.0619(7) Uani d . 1 C
H26A 0.4293 0.3995 0.1354 0.074 Uiso calc R 1 H
H26B 0.4407 0.4979 0.0867 0.074 Uiso calc R 1 H

loop_
_atom_site_aniso_label
_atom_site_aniso_U_11
_atom_site_aniso_U_22
_atom_site_aniso_U_33
_atom_site_aniso_U_12
_atom_site_aniso_U_13
_atom_site_aniso_U_23
S1 0.0408(3) 0.0513(4) 0.0425(3) 0.0069(3) -0.0036(2) -0.0132(3)
O1 0.0685(11) 0.0516(11) 0.0657(12) -0.0152(9) -0.0044(9) -0.0106(9)
O2 0.0824(13) 0.0518(11) 0.0719(13) 0.0165(10) -0.0157(10) -0.0268(10)
O3 0.0604(11) 0.0732(13) 0.0795(14) 0.0048(10) 0.0142(10) -0.0362(11)
O4 0.0460(9) 0.0391(10) 0.0760(12) -0.0009(8) 0.0127(8) -0.0133(9)
O5 0.0452(11) 0.1027(18) 0.145(2) -0.0199(11) 0.0317(13) -0.0432(16)
N1 0.0328(10) 0.0458(12) 0.0552(13) -0.0022(9) 0.0041(9) -0.0119(10)
C1 0.0470(13) 0.0418(14) 0.0455(14) 0.0013(11) -0.0017(10) -0.0017(11)
C2 0.0527(14) 0.0349(13) 0.0502(14) -0.0001(11) -0.0105(12) -0.0002(11)
C3 0.0589(16) 0.0372(14) 0.0537(16) 0.0099(12) -0.0094(12) -0.0125(11)
C4 0.0513(14) 0.0480(15) 0.0539(15) 0.0125(12) 0.0050(12) -0.0117(12)
C5 0.0453(13) 0.0431(14) 0.0552(15) 0.0015(11) 0.0043(11) -0.0113(12)
C6 0.0422(12) 0.0363(13) 0.0424(13) 0.0058(10) -0.0014(10) -0.0049(10)
C7 0.0717(19) 0.085(2) 0.0495(16) -0.0330(17) 0.0006(14) -0.0060(15)
C8 0.105(2) 0.078(2) 0.0567(19) 0.0080(19) -0.0057(17) -0.0154(16)
C9 0.068(2) 0.096(2) 0.094(2) -0.0043(19) 0.0309(17) -0.037(2)
C10 0.0377(12) 0.0376(13) 0.0412(13) 0.0004(10) 0.0066(10) -0.0012(10)
C11 0.0350(11) 0.0386(13) 0.0394(12) -0.0039(10) 0.0047(9) 0.0031(10)
C12 0.0327(11) 0.0418(13) 0.0328(11) -0.0082(10) 0.0041(9) 0.0010(10)
C13 0.0371(12) 0.0425(13) 0.0332(12) -0.0065(10) 0.0064(9) -0.0041(10)
C14 0.0479(14) 0.0554(16) 0.0664(18) 0.0069(12) -0.0045(12) -0.0008(14)
C15 0.0497(14) 0.0588(16) 0.0476(15) -0.0044(12) -0.0059(11) -0.0058(13)
C16 0.0383(12) 0.0411(13) 0.0311(11) -0.0019(10) 0.0051(9) -0.0046(10)
C17 0.0361(12) 0.0509(15) 0.0460(14) -0.0052(11) 0.0091(10) -0.0050(11)
C18 0.0411(13) 0.0394(13) 0.0492(14) -0.0095(11) 0.0089(10) -0.0056(11)
C19 0.0424(12) 0.0383(13) 0.0377(12) -0.0002(10) 0.0080(10) -0.0018(10)
C20 0.0353(12) 0.0421(13) 0.0345(12) -0.0027(10) 0.0043(9) -0.0033(10)
C21 0.0389(12) 0.0383(13) 0.0365(12) -0.0050(10) 0.0022(9) -0.0076(10)
C22 0.0640(17) 0.0378(15) 0.103(2) -0.0092(13) 0.0251(16) -0.0130(15)
C23 0.0484(14) 0.0596(17) 0.0656(18) -0.0042(13) 0.0197(13) -0.0134(14)
C24 0.0462(16) 0.088(2) 0.124(3) -0.0101(16) 0.0311(17) -0.041(2)
C25 0.0432(16) 0.094(3) 0.124(3) -0.0116(17) -0.0045(17) -0.035(2)
C26 0.0439(14) 0.0671(19) 0.0746(19) -0.0082(13) 0.0049(13) -0.0212(15)

loop_
_atom_type_symbol
_atom_type_description
_atom_type_scat_dispersion_real
_atom_type_scat_dispersion_imag
_atom_type_scat_source
C C 0.0033 0.0016
; International Tables
Vol. C, Tables 4.2.6.8 and 6.1.1.4
;
H H 0.0000 0.0000
; International Tables
Vol. C, Tables 4.2.6.8 and 6.1.1.4
;
N N 0.0061 0.0033
; International Tables
Vol. C, Tables 4.2.6.8 and 6.1.1.4
;
O O 0.0106 0.0060
; International Tables
Vol. C, Tables 4.2.6.8 and 6.1.1.4
;
S S 0.1246 0.1234
; International Tables
Vol. C, Tables 4.2.6.8 and 6.1.1.4
;

loop_
_geom_angle_atom_site_label_1
_geom_angle_atom_site_label_2
_geom_angle_atom_site_label_3
_geom_angle
C10 S1 C13 92.54(11)
C2 O1 C7 116.6(2)
C3 O2 C8 116.5(2)
C4 O3 C9 116.9(2)
C19 O4 C22 117.69(18)
C25 O5 C24 110.0(2)
C20 N1 C23 115.02(18)
C20 N1 C26 116.81(18)
C23 N1 C26 109.19(19)
C2 C1 C6 120.7(2)
C2 C1 H1 119.7
C6 C1 H1 119.7
O1 C2 C1 124.0(2)
O1 C2 C3 116.1(2)
C1 C2 C3 119.9(2)
O2 C3 C2 120.8(2)
O2 C3 C4 119.6(2)
C2 C3 C4 119.6(2)
O3 C4 C5 123.6(2)
O3 C4 C3 116.1(2)
C5 C4 C3 120.3(2)
C6 C5 C4 119.8(2)
C6 C5 H5 120.1
C4 C5 H5 120.1
C1 C6 C5 119.7(2)
C1 C6 C10 119.9(2)
C5 C6 C10 120.3(2)
O1 C7 H7A 109.5
O1 C7 H7B 109.5
H7A C7 H7B 109.5
O1 C7 H7C 109.5
H7A C7 H7C 109.5
H7B C7 H7C 109.5
O2 C8 H8A 109.5
O2 C8 H8B 109.5
H8A C8 H8B 109.5
O2 C8 H8C 109.5
H8A C8 H8C 109.5
H8B C8 H8C 109.5
O3 C9 H9A 109.5
O3 C9 H9B 109.5
H9A C9 H9B 109.5
O3 C9 H9C 109.5
H9A C9 H9C 109.5
H9B C9 H9C 109.5
C11 C10 C6 129.9(2)
C11 C10 S1 111.04(16)
C6 C10 S1 119.03(15)
C10 C11 C12 112.62(19)
C10 C11 C14 124.0(2)
C12 C11 C14 123.3(2)
C13 C12 C11 113.03(19)
C13 C12 C15 124.2(2)
C11 C12 C15 122.6(2)
C12 C13 C16 129.94(19)
C12 C13 S1 110.75(16)
C16 C13 S1 119.30(16)
C11 C14 H14A 109.5
C11 C14 H14B 109.5
H14A C14 H14B 109.5
C11 C14 H14C 109.5
H14A C14 H14C 109.5
H14B C14 H14C 109.5
C12 C15 H15A 109.5
C12 C15 H15B 109.5
H15A C15 H15B 109.5
C12 C15 H15C 109.5
H15A C15 H15C 109.5
H15B C15 H15C 109.5
C17 C16 C21 117.4(2)
C17 C16 C13 121.54(19)
C21 C16 C13 121.05(19)
C18 C17 C16 121.1(2)
C18 C17 H17 119.5
C16 C17 H17 119.5
C19 C18 C17 120.9(2)
C19 C18 H18 119.5
C17 C18 H18 119.5
O4 C19 C18 123.7(2)
O4 C19 C20 116.67(18)
C18 C19 C20 119.6(2)
C21 C20 C19 118.08(19)
C21 C20 N1 123.06(19)
C19 C20 N1 118.84(19)
C20 C21 C16 122.9(2)
C20 C21 H21 118.5
C16 C21 H21 118.5
O4 C22 H22A 109.5
O4 C22 H22B 109.5
H22A C22 H22B 109.5
O4 C22 H22C 109.5
H22A C22 H22C 109.5
H22B C22 H22C 109.5
N1 C23 C24 109.3(2)
N1 C23 H23A 109.8
C24 C23 H23A 109.8
N1 C23 H23B 109.8
C24 C23 H23B 109.8
H23A C23 H23B 108.3
O5 C24 C23 111.0(2)
O5 C24 H24A 109.4
C23 C24 H24A 109.4
O5 C24 H24B 109.4
C23 C24 H24B 109.4
H24A C24 H24B 108.0
O5 C25 C26 112.3(3)
O5 C25 H25A 109.1
C26 C25 H25A 109.1
O5 C25 H25B 109.1
C26 C25 H25B 109.1
H25A C25 H25B 107.9
N1 C26 C25 108.5(2)
N1 C26 H26A 110.0
C25 C26 H26A 110.0
N1 C26 H26B 110.0
C25 C26 H26B 110.0
H26A C26 H26B 108.4

loop_
_geom_bond_atom_site_label_1
_geom_bond_atom_site_label_2
_geom_bond_distance
_geom_bond_publ_flag
S1 C10 1.723(2) ?
S1 C13 1.731(2) ?
O1 C2 1.364(3) yes
O1 C7 1.431(3) ?
O2 C3 1.384(3) yes
O2 C8 1.397(3) ?
O3 C4 1.370(3) yes
O3 C9 1.425(3) ?
O4 C19 1.367(3) yes
O4 C22 1.415(3) ?
O5 C25 1.410(4) ?
O5 C24 1.418(3) ?
N1 C20 1.422(3) yes
N1 C23 1.457(3) ?
N1 C26 1.459(3) ?
C1 C2 1.386(3) ?
C1 C6 1.386(3) ?
C1 H1 0.9300 ?
C2 C3 1.387(3) ?
C3 C4 1.396(3) ?
C4 C5 1.390(3) ?
C5 C6 1.389(3) ?
C5 H5 0.9300 ?
C6 C10 1.478(3) ?
C7 H7A 0.9600 ?
C7 H7B 0.9600 ?
C7 H7C 0.9600 ?
C8 H8A 0.9600 ?
C8 H8B 0.9600 ?
C8 H8C 0.9600 ?
C9 H9A 0.9600 ?
C9 H9B 0.9600 ?
C9 H9C 0.9600 ?
C10 C11 1.372(3) ?
C11 C12 1.432(3) ?
C11 C14 1.503(3) ?
C12 C13 1.368(3) ?
C12 C15 1.508(3) ?
C13 C16 1.470(3) ?
C14 H14A 0.9600 ?
C14 H14B 0.9600 ?
C14 H14C 0.9600 ?
C15 H15A 0.9600 ?
C15 H15B 0.9600 ?
C15 H15C 0.9600 ?
C16 C17 1.385(3) ?
C16 C21 1.399(3) ?
C17 C18 1.382(3) ?
C17 H17 0.9300 ?
C18 C19 1.382(3) ?
C18 H18 0.9300 ?
C19 C20 1.410(3) ?
C20 C21 1.382(3) ?
C21 H21 0.9300 ?
C22 H22A 0.9600 ?
C22 H22B 0.9600 ?
C22 H22C 0.9600 ?
C23 C24 1.500(3) ?
C23 H23A 0.9700 ?
C23 H23B 0.9700 ?
C24 H24A 0.9700 ?
C24 H24B 0.9700 ?
C25 C26 1.514(3) ?
C25 H25A 0.9700 ?
C25 H25B 0.9700 ?
C26 H26A 0.9700 ?
C26 H26B 0.9700 ?

loop_
_geom_torsion_atom_site_label_1
_geom_torsion_atom_site_label_2
_geom_torsion_atom_site_label_3
_geom_torsion_atom_site_label_4
_geom_torsion
C7 O1 C2 C1 -6.5(3)
C7 O1 C2 C3 173.4(2)
C6 C1 C2 O1 -179.7(2)
C6 C1 C2 C3 0.4(3)
C8 O2 C3 C2 -80.6(3)
C8 O2 C3 C4 102.6(3)
O1 C2 C3 O2 4.8(3)
C1 C2 C3 O2 -175.2(2)
O1 C2 C3 C4 -178.4(2)
C1 C2 C3 C4 1.5(4)
C9 O3 C4 C5 2.2(4)
C9 O3 C4 C3 -177.3(2)
O2 C3 C4 O3 -5.9(3)
C2 C3 C4 O3 177.3(2)
O2 C3 C4 C5 174.6(2)
C2 C3 C4 C5 -2.2(4)
O3 C4 C5 C6 -178.5(2)
C3 C4 C5 C6 1.0(4)
C2 C1 C6 C5 -1.6(3)
C2 C1 C6 C10 -178.1(2)
C4 C5 C6 C1 0.9(3)
C4 C5 C6 C10 177.4(2)
C1 C6 C10 C11 -124.7(3)
C5 C6 C10 C11 58.8(3)
C1 C6 C10 S1 56.1(3)
C5 C6 C10 S1 -120.5(2)
C13 S1 C10 C11 0.56(17)
C13 S1 C10 C6 179.92(18)
C6 C10 C11 C12 179.5(2)
S1 C10 C11 C12 -1.2(2)
C6 C10 C11 C14 0.5(4)
S1 C10 C11 C14 179.74(18)
C10 C11 C12 C13 1.4(3)
C14 C11 C12 C13 -179.5(2)
C10 C11 C12 C15 -174.2(2)
C14 C11 C12 C15 4.9(3)
C11 C12 C13 C16 -179.8(2)
C15 C12 C13 C16 -4.3(4)
C11 C12 C13 S1 -1.0(2)
C15 C12 C13 S1 174.52(17)
C10 S1 C13 C12 0.24(17)
C10 S1 C13 C16 179.22(17)
C12 C13 C16 C17 -46.0(3)
S1 C13 C16 C17 135.28(19)
C12 C13 C16 C21 134.7(2)
S1 C13 C16 C21 -44.1(3)
C21 C16 C17 C18 -0.7(3)
C13 C16 C17 C18 180.0(2)
C16 C17 C18 C19 0.8(3)
C22 O4 C19 C18 3.7(3)
C22 O4 C19 C20 -177.2(2)
C17 C18 C19 O4 178.6(2)
C17 C18 C19 C20 -0.4(3)
O4 C19 C20 C21 -179.14(19)
C18 C19 C20 C21 0.0(3)
O4 C19 C20 N1 -0.9(3)
C18 C19 C20 N1 178.2(2)
C23 N1 C20 C21 -114.9(2)
C26 N1 C20 C21 15.1(3)
C23 N1 C20 C19 67.0(3)
C26 N1 C20 C19 -163.1(2)
C19 C20 C21 C16 0.1(3)
N1 C20 C21 C16 -178.0(2)
C17 C16 C21 C20 0.2(3)
C13 C16 C21 C20 179.6(2)
C20 N1 C23 C24 -166.7(2)
C26 N1 C23 C24 59.7(3)
C25 O5 C24 C23 58.2(4)
N1 C23 C24 O5 -59.7(3)
C24 O5 C25 C26 -57.8(4)
C20 N1 C26 C25 169.3(2)
C23 N1 C26 C25 -58.0(3)
O5 C25 C26 N1 57.9(3)

loop_
_cod_related_entry_id
_cod_related_entry_database
_cod_related_entry_code
1 ChemSpider 21130397
